data_4066374
loop_
_publ_author_name
'Thomson, Robert K.'
'Schafer, Laurel L.'

_publ_section_title
;
 Synthesis, Structure, and Insertion Reactivity of Zirconium and Hafnium
 Amidate Benzyl Complexes
;
_journal_issue 16
_journal_name_full Organometallics
_journal_page_first 3546
_journal_paper_doi 10.1021/om100424j
_journal_volume 29
_journal_year 2010
_chemical_formula_moiety 'C40 H50 N2 O2 Zr'
_chemical_formula_sum 'C40 H50 N2 O2 Zr'
_chemical_formula_weight 682.04
_chemical_name_systematic
;
 ?
;
_space_group_IT_number 2
_symmetry_cell_setting triclinic
_symmetry_space_group_name_Hall '-P 1'
_symmetry_space_group_name_H-M 'P -1'
_atom_sites_solution_hydrogens geom
_atom_sites_solution_primary direct
_atom_sites_solution_secondary difmap
_audit_creation_method SHELXL-97
_cell_angle_alpha 72.624(10)
_cell_angle_beta 85.866(11)
_cell_angle_gamma 76.118(10)
_cell_formula_units_Z 2
_cell_length_a 9.719(2)
_cell_length_b 12.169(3)
_cell_length_c 16.612(4)
_cell_measurement_temperature 173(2)
_cell_measurement_theta_max 36.55
_cell_measurement_theta_min 2.27
_cell_volume 1820.3(7)
_computing_cell_refinement CrystalClear
_computing_data_reduction CrystalClear
_computing_molecular_graphics 'ORTEP-3 (Farrugia, 1997)'
_computing_publication_material 'PLATON (Spek, 1990)'
_computing_structure_refinement 'SHELXL-97 (Sheldrick, 1997)'
_computing_structure_solution SIR-97
_diffrn_ambient_temperature 173(2)
_diffrn_measured_fraction_theta_full 0.859
_diffrn_measured_fraction_theta_max 0.859
_diffrn_radiation_monochromator graphite
_diffrn_radiation_source 'fine-focus sealed tube'
_diffrn_radiation_type MoK\a
_diffrn_radiation_wavelength 0.71073
_diffrn_reflns_av_R_equivalents 0.0339
_diffrn_reflns_av_sigmaI/netI 0.0458
_diffrn_reflns_limit_h_max 14
_diffrn_reflns_limit_h_min -16
_diffrn_reflns_limit_k_max 17
_diffrn_reflns_limit_k_min -19
_diffrn_reflns_limit_l_max 24
_diffrn_reflns_limit_l_min -26
_diffrn_reflns_number 52902
_diffrn_reflns_theta_full 36.55
_diffrn_reflns_theta_max 36.55
_diffrn_reflns_theta_min 1.28
_exptl_absorpt_coefficient_mu 0.337
_exptl_absorpt_correction_type multi-scan
_exptl_crystal_colour Yellow
_exptl_crystal_density_diffrn 1.244
_exptl_crystal_density_method 'not measured'
_exptl_crystal_description Needle
_exptl_crystal_F_000 720
_exptl_crystal_size_max 0.30
_exptl_crystal_size_mid 0.25
_exptl_crystal_size_min 0.20
_refine_diff_density_max 0.610
_refine_diff_density_min -0.515
_refine_diff_density_rms 0.083
_refine_ls_extinction_method none
_refine_ls_goodness_of_fit_ref 1.044
_refine_ls_hydrogen_treatment mixed
_refine_ls_matrix_type full
_refine_ls_number_parameters 406
_refine_ls_number_reflns 15411
_refine_ls_number_restraints 0
_refine_ls_restrained_S_all 1.044
_refine_ls_R_factor_all 0.0707
_refine_ls_R_factor_gt 0.0450
_refine_ls_shift/su_max 0.001
_refine_ls_shift/su_mean 0.000
_refine_ls_structure_factor_coef Fsqd
_refine_ls_weighting_details 'calc w=1/[\s^2^(Fo^2^)+(0.0764P)^2^+0.1306P] where P=(Fo^2^+2Fc^2^)/3'
_refine_ls_weighting_scheme calc
_refine_ls_wR_factor_gt 0.1206
_refine_ls_wR_factor_ref 0.1359
_reflns_number_gt 11233
_reflns_number_total 15411
_reflns_threshold_expression >2sigma(I)
_cod_data_source_file om100424j_si_002.cif
_cod_data_source_block ls096_0m
_cod_depositor_comments
;
The following automatic conversions were performed:

'_symmetry_cell_setting' value 'Triclinic' changed to 'triclinic'
according to /home/saulius/struct/CIF-dictionaries/cif_core.dic
dictionary named 'cif_core.dic' version 2.4.1 from
2010-06-29.

'_exptl_absorpt_correction_type' value 'Multi-scan'
changed to 'multi-scan' according to
/home/saulius/struct/CIF-dictionaries/cif_core.dic dictionary named
'cif_core.dic' version 2.4.1 from 2010-06-29.

Automatic conversion script
Id: cif_fix_values 1715 2011-07-08 13:25:40Z adriana 
;
_cod_original_sg_symbol_H-M P-1
_cod_database_code 4066374

loop_
_symmetry_equiv_pos_as_xyz
'x, y, z'
'-x, -y, -z'

loop_
_atom_site_label
_atom_site_type_symbol
_atom_site_fract_x
_atom_site_fract_y
_atom_site_fract_z
_atom_site_U_iso_or_equiv
_atom_site_adp_type
_atom_site_occupancy
_atom_site_symmetry_multiplicity
_atom_site_calc_flag
_atom_site_refinement_flags
Zr1 Zr 0.713847(15) 0.275676(12) 0.239052(9) 0.02586(5) Uani 1 1 d .
O2 O 0.78309(14) 0.28459(10) 0.35383(7) 0.0349(3) Uani 1 1 d .
O1 O 0.89885(13) 0.15837(10) 0.21637(9) 0.0388(3) Uani 1 1 d .
N2 N 0.82587(14) 0.41892(11) 0.24369(8) 0.0272(2) Uani 1 1 d .
N1 N 0.73452(14) 0.07582(11) 0.28368(9) 0.0288(3) Uani 1 1 d .
C2 C 0.84782(17) 0.37067(14) 0.32306(10) 0.0297(3) Uani 1 1 d .
C16 C 0.79414(18) 0.62791(15) 0.17887(11) 0.0343(3) Uani 1 1 d .
C1 C 0.86317(17) 0.05932(14) 0.25694(12) 0.0343(3) Uani 1 1 d .
C20 C 0.99691(18) 0.49353(17) 0.14203(11) 0.0364(4) Uani 1 1 d .
C15 C 0.87591(17) 0.51442(14) 0.18942(10) 0.0288(3) Uani 1 1 d .
C4 C 0.57258(18) -0.04833(14) 0.29024(12) 0.0347(3) Uani 1 1 d .
C17 C 0.8392(2) 0.72131(17) 0.12313(13) 0.0433(4) Uani 1 1 d .
H17 H 0.7866 0.7981 0.1166 0.052 Uiso 1 1 calc R
C8 C 0.6694(2) -0.04274(16) 0.41869(13) 0.0415(4) Uani 1 1 d .
C28 C 0.42942(17) 0.39771(15) 0.28372(12) 0.0352(4) Uani 1 1 d .
C34 C 0.6831(2) 0.38503(18) 0.10405(11) 0.0424(4) Uani 1 1 d .
H34A H 0.6112 0.4574 0.0992 0.051 Uiso 1 1 calc R
H34B H 0.7708 0.4053 0.0800 0.051 Uiso 1 1 calc R
C3 C 0.66121(17) -0.00859(13) 0.33166(11) 0.0312(3) Uani 1 1 d .
C22 C 0.6610(2) 0.64929(17) 0.22723(15) 0.0476(5) Uani 1 1 d .
H22A H 0.6452 0.5752 0.2628 0.071 Uiso 1 1 calc R
H22B H 0.5831 0.6878 0.1888 0.071 Uiso 1 1 calc R
H22C H 0.6686 0.6988 0.2614 0.071 Uiso 1 1 calc R
C29 C 0.36102(19) 0.49347(16) 0.22047(15) 0.0445(4) Uani 1 1 d .
H29 H 0.3486 0.4846 0.1680 0.053 Uiso 1 1 calc R
C5 C 0.4982(2) -0.12945(17) 0.33794(15) 0.0459(5) Uani 1 1 d .
H5 H 0.4394 -0.1579 0.3113 0.055 Uiso 1 1 calc R
C27 C 0.48448(19) 0.28035(15) 0.27057(13) 0.0393(4) Uani 1 1 d .
H27A H 0.4354 0.2723 0.2246 0.047 Uiso 1 1 calc R
H27B H 0.4743 0.2177 0.3213 0.047 Uiso 1 1 calc R
C33 C 0.4488(2) 0.41790(19) 0.35964(14) 0.0470(4) Uani 1 1 d .
H33 H 0.4973 0.3559 0.4030 0.056 Uiso 1 1 calc R
C19 C 1.0373(2) 0.5896(2) 0.08611(13) 0.0472(5) Uani 1 1 d .
H19 H 1.1184 0.5775 0.0537 0.057 Uiso 1 1 calc R
C9 C 0.5572(2) -0.00559(17) 0.19728(13) 0.0442(4) Uani 1 1 d .
H9A H 0.6156 0.0498 0.1743 0.066 Uiso 1 1 calc R
H9B H 0.4600 0.0325 0.1829 0.066 Uiso 1 1 calc R
H9C H 0.5861 -0.0714 0.1745 0.066 Uiso 1 1 calc R
C11 C 0.9777(2) -0.05162(17) 0.26416(18) 0.0535(6) Uani 1 1 d .
C35 C 0.6377(2) 0.31007(19) 0.06110(11) 0.0450(4) Uani 1 1 d .
C7 C 0.5935(3) -0.1241(2) 0.46351(15) 0.0566(6) Uani 1 1 d .
H7 H 0.5989 -0.1499 0.5221 0.068 Uiso 1 1 calc R
C23 C 0.9374(2) 0.39243(19) 0.38501(12) 0.0455(4) Uani 1 1 d .
C32 C 0.3987(3) 0.5264(2) 0.37238(18) 0.0618(7) Uani 1 1 d .
H32 H 0.4125 0.5367 0.4242 0.074 Uiso 1 1 calc R
C30 C 0.3107(2) 0.60264(18) 0.23441(19) 0.0590(7) Uani 1 1 d .
H30 H 0.2637 0.6659 0.1912 0.071 Uiso 1 1 calc R
C36 C 0.4962(3) 0.3271(2) 0.04113(14) 0.0601(6) Uani 1 1 d .
H36 H 0.4296 0.3887 0.0537 0.072 Uiso 1 1 calc R
C10 C 0.7594(3) 0.0051(2) 0.46349(14) 0.0539(5) Uani 1 1 d .
H10A H 0.7514 -0.0283 0.5233 0.081 Uiso 1 1 calc R
H10B H 0.7278 0.0896 0.4491 0.081 Uiso 1 1 calc R
H10C H 0.8565 -0.0155 0.4467 0.081 Uiso 1 1 calc R
C21 C 1.0836(2) 0.37167(19) 0.15125(15) 0.0490(5) Uani 1 1 d .
H21A H 1.0407 0.3157 0.1923 0.074 Uiso 1 1 calc R
H21B H 1.1775 0.3656 0.1694 0.074 Uiso 1 1 calc R
H21C H 1.0887 0.3551 0.0980 0.074 Uiso 1 1 calc R
C40 C 0.7316(3) 0.2181(2) 0.04161(14) 0.0584(6) Uani 1 1 d .
H40 H 0.8270 0.2035 0.0547 0.070 Uiso 1 1 calc R
C18 C 0.9598(2) 0.7027(2) 0.07756(14) 0.0506(5) Uani 1 1 d .
H18 H 0.9898 0.7665 0.0406 0.061 Uiso 1 1 calc R
C31 C 0.3285(2) 0.6195(2) 0.3098(2) 0.0622(7) Uani 1 1 d .
H31 H 0.2935 0.6931 0.3186 0.075 Uiso 1 1 calc R
C38 C 0.5478(5) 0.1663(3) -0.01655(17) 0.0886(12) Uani 1 1 d .
H38 H 0.5177 0.1190 -0.0432 0.106 Uiso 1 1 calc R
C13 C 0.9323(2) -0.16483(17) 0.30501(19) 0.0584(6) Uani 1 1 d .
H13A H 1.0109 -0.2306 0.3067 0.088 Uiso 1 1 calc R
H13B H 0.8563 -0.1693 0.2731 0.088 Uiso 1 1 calc R
H13C H 0.9005 -0.1671 0.3614 0.088 Uiso 1 1 calc R
C6 C 0.5101(3) -0.1676(2) 0.42290(16) 0.0570(6) Uani 1 1 d .
H6 H 0.4616 -0.2237 0.4541 0.068 Uiso 1 1 calc R
C14 C 1.0975(3) -0.0420(2) 0.3162(3) 0.0925(12) Uani 1 1 d .
H14A H 1.1741 -0.1106 0.3226 0.139 Uiso 1 1 calc R
H14B H 1.0618 -0.0373 0.3708 0.139 Uiso 1 1 calc R
H14C H 1.1309 0.0277 0.2875 0.139 Uiso 1 1 calc R
C39 C 0.6873(4) 0.1457(3) 0.00245(17) 0.0835(10) Uani 1 1 d .
H39 H 0.7527 0.0838 -0.0106 0.100 Uiso 1 1 calc R
C26 C 1.0063(3) 0.4957(2) 0.34914(16) 0.0641(7) Uani 1 1 d .
H26A H 1.0604 0.5036 0.3924 0.096 Uiso 1 1 calc R
H26B H 0.9345 0.5669 0.3287 0.096 Uiso 1 1 calc R
H26C H 1.0679 0.4823 0.3035 0.096 Uiso 1 1 calc R
C12 C 1.0260(3) -0.0484(2) 0.1746(2) 0.0886(11) Uani 1 1 d .
H12A H 1.0992 -0.1176 0.1756 0.133 Uiso 1 1 calc R
H12B H 1.0621 0.0210 0.1494 0.133 Uiso 1 1 calc R
H12C H 0.9472 -0.0466 0.1421 0.133 Uiso 1 1 calc R
C37 C 0.4526(4) 0.2559(3) 0.00350(18) 0.0883(11) Uani 1 1 d .
H37 H 0.3571 0.2687 -0.0085 0.106 Uiso 1 1 calc R
C25 C 0.8436(4) 0.4094(4) 0.45805(19) 0.1087(15) Uani 1 1 d .
H25A H 0.8968 0.4240 0.4987 0.163 Uiso 1 1 calc R
H25B H 0.8089 0.3394 0.4838 0.163 Uiso 1 1 calc R
H25C H 0.7651 0.4756 0.4385 0.163 Uiso 1 1 calc R
C24 C 1.0508(4) 0.2799(3) 0.4155(3) 0.1044(14) Uani 1 1 d .
H24A H 1.1110 0.2890 0.4552 0.157 Uiso 1 1 calc R
H24B H 1.1063 0.2639 0.3683 0.157 Uiso 1 1 calc R
H24C H 1.0070 0.2152 0.4422 0.157 Uiso 1 1 calc R

loop_
_atom_site_aniso_label
_atom_site_aniso_U_11
_atom_site_aniso_U_22
_atom_site_aniso_U_33
_atom_site_aniso_U_23
_atom_site_aniso_U_13
_atom_site_aniso_U_12
Zr1 0.02679(8) 0.02136(7) 0.03055(8) -0.00817(6) 0.00132(5) -0.00722(5)
O2 0.0451(7) 0.0311(6) 0.0300(6) -0.0056(5) 0.0000(5) -0.0158(5)
O1 0.0288(6) 0.0309(6) 0.0608(8) -0.0175(6) 0.0100(5) -0.0119(5)
N2 0.0277(6) 0.0252(6) 0.0302(6) -0.0083(5) 0.0014(5) -0.0089(5)
N1 0.0254(6) 0.0221(5) 0.0387(7) -0.0087(5) 0.0001(5) -0.0054(5)
C2 0.0316(7) 0.0288(7) 0.0310(7) -0.0108(6) 0.0010(6) -0.0089(6)
C16 0.0336(8) 0.0324(8) 0.0399(9) -0.0078(7) 0.0005(7) -0.0170(6)
C1 0.0281(7) 0.0282(7) 0.0503(10) -0.0168(7) 0.0015(7) -0.0071(6)
C20 0.0324(8) 0.0471(10) 0.0357(8) -0.0147(7) 0.0053(7) -0.0188(7)
C15 0.0292(7) 0.0322(7) 0.0290(7) -0.0090(6) 0.0009(6) -0.0146(6)
C4 0.0319(8) 0.0270(7) 0.0469(10) -0.0110(7) 0.0008(7) -0.0096(6)
C17 0.0463(10) 0.0333(9) 0.0500(11) -0.0023(8) -0.0027(8) -0.0203(8)
C8 0.0479(10) 0.0304(8) 0.0433(10) -0.0037(7) -0.0030(8) -0.0114(7)
C28 0.0243(7) 0.0296(7) 0.0505(10) -0.0097(7) 0.0086(7) -0.0088(6)
C34 0.0517(11) 0.0468(10) 0.0322(8) -0.0070(8) -0.0001(8) -0.0237(9)
C3 0.0289(7) 0.0206(6) 0.0420(9) -0.0055(6) 0.0002(6) -0.0064(5)
C22 0.0405(10) 0.0309(8) 0.0697(14) -0.0145(9) 0.0125(9) -0.0089(7)
C29 0.0296(8) 0.0347(9) 0.0662(13) -0.0108(9) -0.0056(8) -0.0047(7)
C5 0.0405(10) 0.0392(9) 0.0626(13) -0.0137(9) 0.0048(9) -0.0208(8)
C27 0.0338(8) 0.0281(8) 0.0533(11) -0.0098(8) 0.0085(8) -0.0072(6)
C33 0.0421(10) 0.0466(11) 0.0495(11) -0.0145(9) 0.0112(9) -0.0076(8)
C19 0.0417(10) 0.0658(13) 0.0404(10) -0.0142(9) 0.0137(8) -0.0295(10)
C9 0.0523(11) 0.0394(9) 0.0468(11) -0.0142(8) -0.0048(9) -0.0184(8)
C11 0.0287(8) 0.0317(9) 0.1021(19) -0.0267(11) 0.0062(10) -0.0033(7)
C35 0.0618(12) 0.0541(11) 0.0244(8) -0.0060(8) 0.0028(8) -0.0309(10)
C7 0.0743(16) 0.0469(11) 0.0446(11) 0.0013(9) 0.0031(11) -0.0258(11)
C23 0.0542(11) 0.0532(11) 0.0359(9) -0.0106(8) -0.0062(8) -0.0264(9)
C32 0.0467(12) 0.0723(16) 0.0815(17) -0.0470(15) 0.0211(12) -0.0173(11)
C30 0.0317(9) 0.0308(9) 0.106(2) -0.0090(11) -0.0029(11) -0.0032(7)
C36 0.0692(15) 0.0760(16) 0.0375(10) -0.0043(10) -0.0171(10) -0.0316(13)
C10 0.0715(15) 0.0469(11) 0.0430(11) -0.0033(9) -0.0138(10) -0.0208(11)
C21 0.0363(9) 0.0550(12) 0.0635(13) -0.0284(11) 0.0181(9) -0.0160(9)
C40 0.0829(17) 0.0684(15) 0.0366(10) -0.0211(10) 0.0172(10) -0.0389(13)
C18 0.0526(12) 0.0509(12) 0.0483(11) 0.0002(9) 0.0053(9) -0.0318(10)
C31 0.0336(10) 0.0429(11) 0.122(2) -0.0437(14) 0.0145(12) -0.0105(9)
C38 0.154(3) 0.102(2) 0.0415(13) -0.0232(15) -0.0065(17) -0.084(3)
C13 0.0391(10) 0.0279(9) 0.107(2) -0.0226(11) -0.0022(11) -0.0002(8)
C6 0.0629(14) 0.0468(12) 0.0612(14) -0.0027(10) 0.0104(11) -0.0318(11)
C14 0.0343(11) 0.0539(15) 0.190(4) -0.040(2) -0.0329(17) 0.0039(10)
C39 0.149(3) 0.082(2) 0.0435(13) -0.0336(14) 0.0250(16) -0.061(2)
C26 0.0754(16) 0.0826(17) 0.0528(13) -0.0181(12) -0.0103(12) -0.0518(14)
C12 0.085(2) 0.0515(14) 0.133(3) -0.0473(17) 0.061(2) -0.0149(14)
C37 0.113(3) 0.122(3) 0.0496(15) -0.0134(17) -0.0239(16) -0.071(2)
C25 0.133(3) 0.192(4) 0.0607(18) -0.076(2) 0.0376(19) -0.110(3)
C24 0.103(3) 0.082(2) 0.120(3) -0.007(2) -0.076(2) -0.0119(19)

loop_
_atom_type_symbol
_atom_type_description
_atom_type_scat_dispersion_real
_atom_type_scat_dispersion_imag
_atom_type_scat_source
C C 0.0033 0.0016 'International Tables Vol C Tables 4.2.6.8 and 6.1.1.4'
H H 0.0000 0.0000 'International Tables Vol C Tables 4.2.6.8 and 6.1.1.4'
N N 0.0061 0.0033 'International Tables Vol C Tables 4.2.6.8 and 6.1.1.4'
O O 0.0106 0.0060 'International Tables Vol C Tables 4.2.6.8 and 6.1.1.4'
Zr Zr -2.9673 0.5597 'International Tables Vol C Tables 4.2.6.8 and 6.1.1.4'

loop_
_geom_angle_atom_site_label_1
_geom_angle_atom_site_label_2
_geom_angle_atom_site_label_3
_geom_angle
O1 Zr1 O2 95.75(5)
O1 Zr1 C34 94.79(7)
O2 Zr1 C34 139.53(6)
O1 Zr1 C27 139.85(5)
O2 Zr1 C27 99.45(7)
C34 Zr1 C27 97.18(8)
O1 Zr1 N1 58.78(5)
O2 Zr1 N1 94.77(5)
C34 Zr1 N1 123.81(6)
C27 Zr1 N1 82.98(6)
O1 Zr1 N2 95.13(5)
O2 Zr1 N2 58.39(5)
C34 Zr1 N2 81.82(6)
C27 Zr1 N2 124.43(6)
N1 Zr1 N2 142.16(5)
O1 Zr1 C1 29.55(5)
O2 Zr1 C1 94.20(5)
C34 Zr1 C1 113.16(7)
C27 Zr1 C1 111.95(6)
N1 Zr1 C1 29.34(5)
N2 Zr1 C1 119.34(5)
O1 Zr1 C2 93.75(5)
O2 Zr1 C2 29.41(5)
C34 Zr1 C2 110.97(6)
C27 Zr1 C2 116.96(6)
N1 Zr1 C2 118.71(5)
N2 Zr1 C2 29.18(5)
C1 Zr1 C2 106.65(5)
C2 O2 Zr1 98.14(10)
C1 O1 Zr1 98.10(10)
C2 N2 C15 128.64(13)
C2 N2 Zr1 90.47(9)
C15 N2 Zr1 140.42(10)
C1 N1 C3 128.64(14)
C1 N1 Zr1 90.19(10)
C3 N1 Zr1 140.52(10)
N2 C2 O2 112.29(14)
N2 C2 C23 132.05(15)
O2 C2 C23 115.61(15)
N2 C2 Zr1 60.35(8)
O2 C2 Zr1 52.45(8)
C23 C2 Zr1 165.17(12)
C17 C16 C15 118.81(17)
C17 C16 C22 120.25(17)
C15 C16 C22 120.94(15)
N1 C1 O1 112.55(14)
N1 C1 C11 131.98(16)
O1 C1 C11 115.47(15)
N1 C1 Zr1 60.47(8)
O1 C1 Zr1 52.35(8)
C11 C1 Zr1 166.71(12)
C19 C20 C15 118.04(18)
C19 C20 C21 120.29(17)
C15 C20 C21 121.66(16)
C20 C15 C16 121.16(16)
C20 C15 N2 120.10(15)
C16 C15 N2 118.45(14)
C5 C4 C3 118.48(18)
C5 C4 C9 120.26(17)
C3 C4 C9 121.26(16)
C18 C17 C16 120.8(2)
C3 C8 C7 117.79(19)
C3 C8 C10 121.43(17)
C7 C8 C10 120.8(2)
C29 C28 C33 116.80(18)
C29 C28 C27 121.77(19)
C33 C28 C27 121.38(18)
C35 C34 Zr1 105.08(12)
C8 C3 C4 121.46(16)
C8 C3 N1 119.63(15)
C4 C3 N1 118.69(16)
C28 C29 C30 120.6(2)
C6 C5 C4 120.59(19)
C28 C27 Zr1 103.79(11)
C32 C33 C28 121.9(2)
C18 C19 C20 121.14(19)
C13 C11 C1 114.92(16)
C13 C11 C12 109.0(2)
C1 C11 C12 106.1(2)
C13 C11 C14 109.9(2)
C1 C11 C14 105.71(17)
C12 C11 C14 111.2(2)
C40 C35 C36 117.0(2)
C40 C35 C34 121.7(2)
C36 C35 C34 121.2(2)
C6 C7 C8 121.1(2)
C25 C23 C26 110.7(2)
C25 C23 C2 107.03(19)
C26 C23 C2 114.82(17)
C25 C23 C24 108.6(3)
C26 C23 C24 109.4(2)
C2 C23 C24 106.07(18)
C31 C32 C33 120.6(2)
C31 C30 C29 121.4(2)
C37 C36 C35 121.6(3)
C35 C40 C39 121.4(3)
C17 C18 C19 120.00(18)
C30 C31 C32 118.7(2)
C37 C38 C39 119.9(3)
C5 C6 C7 120.49(19)
C38 C39 C40 119.5(3)
C38 C37 C36 120.5(3)

loop_
_geom_bond_atom_site_label_1
_geom_bond_atom_site_label_2
_geom_bond_distance
Zr1 O1 2.0988(13)
Zr1 O2 2.1080(13)
Zr1 C34 2.2390(19)
Zr1 C27 2.2440(18)
Zr1 N1 2.2836(14)
Zr1 N2 2.2875(13)
Zr1 C1 2.6244(17)
Zr1 C2 2.6320(16)
O2 C2 1.3055(19)
O1 C1 1.307(2)
N2 C2 1.283(2)
N2 C15 1.408(2)
N1 C1 1.286(2)
N1 C3 1.407(2)
C2 C23 1.513(2)
C16 C17 1.376(2)
C16 C15 1.385(2)
C16 C22 1.483(3)
C1 C11 1.509(2)
C20 C19 1.379(3)
C20 C15 1.382(2)
C20 C21 1.489(3)
C4 C5 1.385(2)
C4 C3 1.391(2)
C4 C9 1.481(3)
C17 C18 1.358(3)
C8 C3 1.382(3)
C8 C7 1.382(3)
C8 C10 1.501(3)
C28 C29 1.379(3)
C28 C33 1.389(3)
C28 C27 1.475(2)
C34 C35 1.471(3)
C29 C30 1.383(3)
C5 C6 1.352(3)
C33 C32 1.366(3)
C19 C18 1.371(3)
C11 C13 1.498(3)
C11 C12 1.520(4)
C11 C14 1.545(3)
C35 C40 1.369(3)
C35 C36 1.390(3)
C7 C6 1.375(3)
C23 C25 1.498(4)
C23 C26 1.511(3)
C23 C24 1.513(4)
C32 C31 1.363(4)
C30 C31 1.357(4)
C36 C37 1.364(4)
C40 C39 1.396(3)
C38 C37 1.358(5)
C38 C39 1.361(5)

loop_
_geom_torsion_atom_site_label_1
_geom_torsion_atom_site_label_2
_geom_torsion_atom_site_label_3
_geom_torsion_atom_site_label_4
_geom_torsion
O1 Zr1 O2 C2 87.44(10)
C34 Zr1 O2 C2 -16.87(15)
C27 Zr1 O2 C2 -129.85(10)
N1 Zr1 O2 C2 146.49(10)
N2 Zr1 O2 C2 -5.06(9)
C1 Zr1 O2 C2 117.06(10)
O2 Zr1 O1 C1 88.38(11)
C34 Zr1 O1 C1 -130.75(12)
C27 Zr1 O1 C1 -23.66(17)
N1 Zr1 O1 C1 -3.72(10)
N2 Zr1 O1 C1 147.06(11)
C2 Zr1 O1 C1 117.82(11)
O1 Zr1 N2 C2 -88.51(10)
O2 Zr1 N2 C2 5.09(9)
C34 Zr1 N2 C2 177.37(11)
C27 Zr1 N2 C2 84.25(12)
N1 Zr1 N2 C2 -45.63(13)
C1 Zr1 N2 C2 -70.60(11)
O1 Zr1 N2 C15 83.35(17)
O2 Zr1 N2 C15 176.96(18)
C34 Zr1 N2 C15 -10.76(17)
C27 Zr1 N2 C15 -103.89(17)
N1 Zr1 N2 C15 126.24(16)
C1 Zr1 N2 C15 101.27(17)
C2 Zr1 N2 C15 171.9(2)
O1 Zr1 N1 C1 3.74(10)
O2 Zr1 N1 C1 -90.10(11)
C34 Zr1 N1 C1 76.98(13)
C27 Zr1 N1 C1 170.95(12)
N2 Zr1 N1 C1 -48.68(14)
C2 Zr1 N1 C1 -72.09(12)
O1 Zr1 N1 C3 174.2(2)
O2 Zr1 N1 C3 80.31(18)
C34 Zr1 N1 C3 -112.61(18)
C27 Zr1 N1 C3 -18.64(18)
N2 Zr1 N1 C3 121.73(17)
C1 Zr1 N1 C3 170.4(2)
C2 Zr1 N1 C3 98.32(18)
C15 N2 C2 O2 179.05(15)
Zr1 N2 C2 O2 -7.58(13)
C15 N2 C2 C23 -3.5(3)
Zr1 N2 C2 C23 169.92(19)
C15 N2 C2 Zr1 -173.37(18)
Zr1 O2 C2 N2 8.31(15)
Zr1 O2 C2 C23 -169.62(13)
O1 Zr1 C2 N2 93.80(10)
O2 Zr1 C2 N2 -171.14(16)
C34 Zr1 C2 N2 -2.78(12)
C27 Zr1 C2 N2 -112.97(11)
N1 Zr1 C2 N2 150.00(9)
C1 Zr1 C2 N2 120.88(10)
O1 Zr1 C2 O2 -95.05(10)
C34 Zr1 C2 O2 168.36(11)
C27 Zr1 C2 O2 58.17(11)
N1 Zr1 C2 O2 -38.85(11)
N2 Zr1 C2 O2 171.14(16)
C1 Zr1 C2 O2 -67.97(11)
O1 Zr1 C2 C23 -55.7(5)
O2 Zr1 C2 C23 39.4(5)
C34 Zr1 C2 C23 -152.3(5)
C27 Zr1 C2 C23 97.6(5)
N1 Zr1 C2 C23 0.5(5)
N2 Zr1 C2 C23 -149.5(5)
C1 Zr1 C2 C23 -28.6(5)
C3 N1 C1 O1 -177.78(16)
Zr1 N1 C1 O1 -5.57(15)
C3 N1 C1 C11 2.1(3)
Zr1 N1 C1 C11 174.3(2)
C3 N1 C1 Zr1 -172.21(19)
Zr1 O1 C1 N1 6.12(17)
Zr1 O1 C1 C11 -173.74(15)
O1 Zr1 C1 N1 -173.50(18)
O2 Zr1 C1 N1 92.26(11)
C34 Zr1 C1 N1 -118.30(11)
C27 Zr1 C1 N1 -9.69(13)
N2 Zr1 C1 N1 148.10(10)
C2 Zr1 C1 N1 119.41(11)
O2 Zr1 C1 O1 -94.25(11)
C34 Zr1 C1 O1 55.20(12)
C27 Zr1 C1 O1 163.80(11)
N1 Zr1 C1 O1 173.50(18)
N2 Zr1 C1 O1 -38.41(13)
C2 Zr1 C1 O1 -67.09(12)
O1 Zr1 C1 C11 25.4(6)
O2 Zr1 C1 C11 -68.9(7)
C34 Zr1 C1 C11 80.6(7)
C27 Zr1 C1 C11 -170.8(7)
N1 Zr1 C1 C11 -161.1(7)
N2 Zr1 C1 C11 -13.0(7)
C2 Zr1 C1 C11 -41.7(7)
C19 C20 C15 C16 2.6(3)
C21 C20 C15 C16 -178.43(17)
C19 C20 C15 N2 176.28(16)
C21 C20 C15 N2 -4.7(3)
C17 C16 C15 C20 -3.4(3)
C22 C16 C15 C20 177.31(17)
C17 C16 C15 N2 -177.19(16)
C22 C16 C15 N2 3.5(2)
C2 N2 C15 C20 95.9(2)
Zr1 N2 C15 C20 -73.6(2)
C2 N2 C15 C16 -90.2(2)
Zr1 N2 C15 C16 100.25(19)
C15 C16 C17 C18 1.7(3)
C22 C16 C17 C18 -179.0(2)
O1 Zr1 C34 C35 71.77(14)
O2 Zr1 C34 C35 176.43(11)
C27 Zr1 C34 C35 -69.83(15)
N1 Zr1 C34 C35 16.51(17)
N2 Zr1 C34 C35 166.28(15)
C1 Zr1 C34 C35 47.80(16)
C2 Zr1 C34 C35 167.65(13)
C7 C8 C3 C4 4.1(3)
C10 C8 C3 C4 -176.81(18)
C7 C8 C3 N1 178.72(18)
C10 C8 C3 N1 -2.2(3)
C5 C4 C3 C8 -3.9(3)
C9 C4 C3 C8 176.07(17)
C5 C4 C3 N1 -178.56(16)
C9 C4 C3 N1 1.5(2)
C1 N1 C3 C8 87.3(2)
Zr1 N1 C3 C8 -80.4(2)
C1 N1 C3 C4 -98.0(2)
Zr1 N1 C3 C4 94.3(2)
C33 C28 C29 C30 -2.2(3)
C27 C28 C29 C30 -179.84(17)
C3 C4 C5 C6 0.9(3)
C9 C4 C5 C6 -179.1(2)
C29 C28 C27 Zr1 96.42(17)
C33 C28 C27 Zr1 -81.14(18)
O1 Zr1 C27 C28 174.76(11)
O2 Zr1 C27 C28 63.98(13)
C34 Zr1 C27 C28 -78.99(14)
N1 Zr1 C27 C28 157.67(14)
N2 Zr1 C27 C28 5.99(16)
C1 Zr1 C27 C28 162.44(12)
C2 Zr1 C27 C28 38.96(15)
C29 C28 C33 C32 2.1(3)
C27 C28 C33 C32 179.79(19)
C15 C20 C19 C18 -0.1(3)
C21 C20 C19 C18 -179.11(19)
N1 C1 C11 C13 4.6(4)
O1 C1 C11 C13 -175.6(2)
Zr1 C1 C11 C13 162.3(6)
N1 C1 C11 C12 125.0(2)
O1 C1 C11 C12 -55.1(2)
Zr1 C1 C11 C12 -77.2(7)
N1 C1 C11 C14 -116.8(3)
O1 C1 C11 C14 63.0(3)
Zr1 C1 C11 C14 41.0(8)
Zr1 C34 C35 C40 -76.1(2)
Zr1 C34 C35 C36 101.60(19)
C3 C8 C7 C6 -1.4(4)
C10 C8 C7 C6 179.5(2)
N2 C2 C23 C25 128.3(3)
O2 C2 C23 C25 -54.2(3)
Zr1 C2 C23 C25 -88.1(5)
N2 C2 C23 C26 5.1(3)
O2 C2 C23 C26 -177.49(19)
Zr1 C2 C23 C26 148.6(4)
N2 C2 C23 C24 -115.9(3)
O2 C2 C23 C24 61.5(3)
Zr1 C2 C23 C24 27.6(6)
C28 C33 C32 C31 -0.7(3)
C28 C29 C30 C31 0.9(3)
C40 C35 C36 C37 -0.2(3)
C34 C35 C36 C37 -178.1(2)
C36 C35 C40 C39 0.8(3)
C34 C35 C40 C39 178.6(2)
C16 C17 C18 C19 0.7(3)
C20 C19 C18 C17 -1.6(3)
C29 C30 C31 C32 0.6(3)
C33 C32 C31 C30 -0.7(3)
C4 C5 C6 C7 1.7(4)
C8 C7 C6 C5 -1.5(4)
C37 C38 C39 C40 -0.8(4)
C35 C40 C39 C38 -0.3(4)
C39 C38 C37 C36 1.3(5)
C35 C36 C37 C38 -0.8(4)
